data_7151173
loop_
_publ_author_name
'Mikata, Yuji'
'Aida, Shiho'
'Inaba, Yoko'
'Yano, Shigenobu'

_publ_section_title
;
 Consideration of molecular arrangements in regio- and enantioselective
 reduction of an NAD model compound controlled by carbonyl oxygen
 orientation.
;
_journal_issue 23
_journal_name_full 'Organic &amp; biomolecular chemistry'
_journal_page_first 3834
_journal_page_last 3841
_journal_paper_doi 10.1039/b710780c
_journal_volume 5
_journal_year 2007
_chemical_formula_moiety 'C21 H24 N2 O '
_chemical_formula_sum 'C21 H24 N2 O'
_chemical_formula_weight 320.43
_space_group_IT_number 4
_symmetry_cell_setting monoclinic
_symmetry_Int_Tables_number 4
_symmetry_space_group_name_Hall 'P 2yb'
_symmetry_space_group_name_H-M 'P 1 21 1'
_cell_angle_alpha 90
_cell_angle_beta 97.482(2)
_cell_angle_gamma 90
_cell_formula_units_Z 2
_cell_length_a 12.3636(10)
_cell_length_b 5.2242(4)
_cell_length_c 13.3704(11)
_cell_measurement_reflns_used 2088
_cell_measurement_temperature 173.1
_cell_measurement_theta_max 28.7
_cell_measurement_theta_min 1.5
_cell_volume 856.24(12)
_computing_cell_refinement CrystalClear
_computing_data_collection CrystalClear
_computing_data_reduction CrystalStructure
_computing_publication_material 'CrystalStructure 3.6.0'
_computing_structure_refinement SHELXL
_computing_structure_solution SHELXS97
_diffrn_detector_area_resol_mean 7.31
_diffrn_measured_fraction_theta_full 0.9984
_diffrn_measured_fraction_theta_max 0.9984
_diffrn_measurement_device_type 'Rigaku Mercury'
_diffrn_measurement_method \w
_diffrn_radiation_type 'Mo K\a'
_diffrn_radiation_wavelength 0.7107
_diffrn_reflns_av_R_equivalents 0.020
_diffrn_reflns_limit_h_max 16
_diffrn_reflns_limit_h_min -16
_diffrn_reflns_limit_k_max 7
_diffrn_reflns_limit_k_min -7
_diffrn_reflns_limit_l_max 18
_diffrn_reflns_limit_l_min -16
_diffrn_reflns_number 7387
_diffrn_reflns_theta_full 28.69
_diffrn_reflns_theta_max 28.69
_exptl_absorpt_coefficient_mu 0.077
_exptl_absorpt_correction_T_max 0.995
_exptl_absorpt_correction_T_min 0.791
_exptl_absorpt_correction_type multi-scan
_exptl_absorpt_process_details 'Jacobson, R. (1998) Private communication'
_exptl_crystal_colour yellow
_exptl_crystal_density_diffrn 1.243
_exptl_crystal_density_method 'not measured'
_exptl_crystal_description unknown
_exptl_crystal_F_000 344.00
_exptl_crystal_size_max 0.50
_exptl_crystal_size_mid 0.10
_exptl_crystal_size_min 0.06
_refine_diff_density_max 0.22
_refine_diff_density_min -0.21
_refine_ls_extinction_method none
_refine_ls_goodness_of_fit_ref 1.133
_refine_ls_hydrogen_treatment refall
_refine_ls_number_parameters 314
_refine_ls_number_reflns 4273
_refine_ls_R_factor_gt 0.0510
_refine_ls_shift/su_max 0.0000
_refine_ls_structure_factor_coef Fsqd
_refine_ls_weighting_details 'w = 1/[\s^2^(Fo^2^)+(0.0097P)^2^+0.6645P] where P=(Fo^2^+2Fc^2^)/3'
_refine_ls_weighting_scheme calc
_refine_ls_wR_factor_ref 0.1020
_reflns_number_gt 3768
_reflns_number_total 4273
_reflns_threshold_expression F^2^>2.0\s(F^2^)
_cod_data_source_file b710780c.txt
_cod_data_source_block '__1,2-Me2MQPH-2'
_cod_original_formula_sum 'C21 H24 N2 O '
_cod_database_code 7151173

loop_
_symmetry_equiv_pos_site_id
_symmetry_equiv_pos_as_xyz
1 +X,+Y,+Z
2 -X,1/2+Y,-Z

loop_
_atom_site_label
_atom_site_type_symbol
_atom_site_fract_x
_atom_site_fract_y
_atom_site_fract_z
_atom_site_U_iso_or_equiv
_atom_site_adp_type
_atom_site_occupancy
_atom_site_symmetry_multiplicity
_atom_site_calc_flag
_atom_site_refinement_flags
_atom_site_disorder_assembly
_atom_site_disorder_group
O(1) O 0.29765(13) 0.0736(3) 0.88117(11) 0.0290(4) Uani 1.00 1 d . . .
N(1) N 0.2128(2) 0.1993(4) 0.57765(13) 0.0273(4) Uani 1.00 1 d . . .
N(2) N 0.3181(2) 0.4938(4) 0.91865(13) 0.0234(4) Uani 1.00 1 d . . .
C(1) C 0.1974(2) 0.2287(4) 0.6831(2) 0.0232(4) Uani 1.00 1 d . . .
C(2) C 0.2934(2) 0.3614(4) 0.7425(1) 0.0206(4) Uani 1.00 1 d . . .
C(3) C 0.3584(2) 0.5206(4) 0.6981(2) 0.0208(4) Uani 1.00 1 d . . .
C(4) C 0.3922(2) 0.7411(5) 0.5382(2) 0.0317(5) Uani 1.00 1 d . . .
C(5) C 0.3761(2) 0.7634(6) 0.4338(2) 0.0404(6) Uani 1.00 1 d . . .
C(6) C 0.3043(3) 0.5988(6) 0.3781(2) 0.0428(7) Uani 1.00 1 d . . .
C(7) C 0.2485(2) 0.4149(5) 0.4245(2) 0.0348(5) Uani 1.00 1 d . . .
C(8) C 0.2637(2) 0.3897(4) 0.5304(2) 0.0256(4) Uani 1.00 1 d . . .
C(9) C 0.3375(2) 0.5554(4) 0.5879(2) 0.0241(4) Uani 1.00 1 d . . .
C(10) C 0.1345(2) 0.0343(5) 0.5192(2) 0.0353(6) Uani 1.00 1 d . . .
C(11) C 0.0916(2) 0.3727(5) 0.6968(2) 0.0322(5) Uani 1.00 1 d . . .
C(12) C 0.4539(2) 0.6651(5) 0.7539(2) 0.0269(5) Uani 1.00 1 d . . .
C(13) C 0.3039(2) 0.2974(4) 0.8527(2) 0.0220(4) Uani 1.00 1 d . . .
C(14) C 0.3331(2) 0.4519(4) 1.0276(2) 0.0216(4) Uani 1.00 1 d . . .
C(15) C 0.4047(2) 0.6665(5) 1.0776(2) 0.0270(5) Uani 1.00 1 d . . .
C(16) C 0.2256(2) 0.4320(4) 1.0707(1) 0.0220(4) Uani 1.00 1 d . . .
C(17) C 0.2105(2) 0.2374(4) 1.1388(2) 0.0265(4) Uani 1.00 1 d . . .
C(18) C 0.1137(2) 0.2204(5) 1.1813(2) 0.0316(5) Uani 1.00 1 d . . .
C(19) C 0.0314(2) 0.3967(5) 1.1557(2) 0.0328(5) Uani 1.00 1 d . . .
C(20) C 0.0455(2) 0.5922(5) 1.0878(2) 0.0327(5) Uani 1.00 1 d . . .
C(21) C 0.1426(2) 0.6089(5) 1.0457(2) 0.0279(5) Uani 1.00 1 d . . .
H(1) H 0.191(2) 0.051(5) 0.714(2) 0.025(6) Uiso 1.00 1 . . . .
H(2) H 0.441(2) 0.860(5) 0.581(2) 0.027(6) Uiso 1.00 1 . . . .
H(3) H 0.415(2) 0.901(6) 0.402(2) 0.050(9) Uiso 1.00 1 . . . .
H(4) H 0.289(2) 0.612(6) 0.304(2) 0.053(9) Uiso 1.00 1 . . . .
H(5) H 0.196(2) 0.301(6) 0.385(2) 0.045(8) Uiso 1.00 1 . . . .
H(6) H 0.164(2) -0.047(6) 0.461(2) 0.042(8) Uiso 1.00 1 . . . .
H(7) H 0.109(2) -0.102(6) 0.563(2) 0.043(8) Uiso 1.00 1 . . . .
H(8) H 0.066(3) 0.135(7) 0.489(2) 0.055(9) Uiso 1.00 1 . . . .
H(9) H 0.082(2) 0.391(6) 0.769(2) 0.043(8) Uiso 1.00 1 . . . .
H(10) H 0.024(2) 0.282(6) 0.662(2) 0.036(7) Uiso 1.00 1 . . . .
H(11) H 0.094(2) 0.550(7) 0.667(2) 0.047(8) Uiso 1.00 1 . . . .
H(12) H 0.474(2) 0.614(6) 0.824(2) 0.036(7) Uiso 1.00 1 . . . .
H(13) H 0.431(2) 0.853(6) 0.755(2) 0.045(8) Uiso 1.00 1 . . . .
H(14) H 0.521(2) 0.653(5) 0.718(2) 0.031(7) Uiso 1.00 1 . . . .
H(15) H 0.315(2) 0.654(5) 0.895(2) 0.024(6) Uiso 1.00 1 . . . .
H(16) H 0.374(2) 0.282(5) 1.040(2) 0.016(6) Uiso 1.00 1 . . . .
H(17) H 0.478(2) 0.673(6) 1.057(2) 0.038(7) Uiso 1.00 1 . . . .
H(18) H 0.368(2) 0.838(5) 1.057(2) 0.031(7) Uiso 1.00 1 . . . .
H(19) H 0.415(2) 0.647(5) 1.154(2) 0.032(7) Uiso 1.00 1 . . . .
H(20) H 0.272(2) 0.122(5) 1.162(2) 0.029(7) Uiso 1.00 1 . . . .
H(21) H 0.105(2) 0.081(5) 1.229(2) 0.029(6) Uiso 1.00 1 . . . .
H(22) H -0.037(2) 0.384(6) 1.186(2) 0.042(8) Uiso 1.00 1 . . . .
H(23) H -0.014(2) 0.733(7) 1.070(2) 0.052(9) Uiso 1.00 1 . . . .
H(24) H 0.155(2) 0.752(5) 0.997(2) 0.029(6) Uiso 1.00 1 . . . .

loop_
_atom_site_aniso_label
_atom_site_aniso_U_11
_atom_site_aniso_U_22
_atom_site_aniso_U_33
_atom_site_aniso_U_12
_atom_site_aniso_U_13
_atom_site_aniso_U_23
O(1) 0.0401(9) 0.0204(8) 0.0259(7) 0.0001(7) 0.0020(6) 0.0012(6)
N(1) 0.0321(10) 0.0268(10) 0.0219(9) -0.0059(8) -0.0002(7) -0.0029(7)
N(2) 0.0316(9) 0.0200(9) 0.0193(8) 0.0016(7) 0.0062(7) 0.0001(7)
C(1) 0.0253(10) 0.0225(10) 0.0217(9) -0.0031(8) 0.0027(8) 0.0003(8)
C(2) 0.0231(9) 0.0198(10) 0.0188(9) 0.0019(8) 0.0021(7) -0.0018(8)
C(3) 0.0209(9) 0.0207(10) 0.0208(9) 0.0008(8) 0.0032(7) -0.0013(8)
C(4) 0.0367(12) 0.0299(12) 0.0295(11) -0.0050(10) 0.0078(9) 0.0011(10)
C(5) 0.051(2) 0.043(2) 0.0296(12) -0.0073(13) 0.0134(11) 0.0098(11)
C(6) 0.062(2) 0.047(2) 0.0205(11) -0.002(1) 0.0103(11) 0.0020(11)
C(7) 0.048(1) 0.036(1) 0.0203(10) -0.0048(11) 0.0032(10) -0.0023(10)
C(8) 0.0291(11) 0.0259(11) 0.0224(9) 0.0008(9) 0.0054(8) -0.0004(8)
C(9) 0.0278(10) 0.0233(10) 0.0218(9) 0.0002(8) 0.0058(8) 0.0013(8)
C(10) 0.041(1) 0.0309(13) 0.0317(12) -0.0097(11) -0.0022(10) -0.0053(10)
C(11) 0.0248(11) 0.040(1) 0.0318(12) 0.0012(10) 0.0033(9) 0.0013(11)
C(12) 0.0241(10) 0.0310(12) 0.0256(10) -0.0046(9) 0.0037(8) -0.0040(9)
C(13) 0.0207(9) 0.0235(10) 0.0223(10) 0.0007(8) 0.0043(7) 0.0003(8)
C(14) 0.0240(10) 0.0234(10) 0.0178(9) 0.0016(8) 0.0038(7) 0.0007(8)
C(15) 0.0257(10) 0.0316(12) 0.0231(10) -0.0056(9) 0.0014(8) -0.0014(9)
C(16) 0.0248(10) 0.0241(11) 0.0170(8) -0.0039(8) 0.0029(7) -0.0047(8)
C(17) 0.0285(11) 0.0262(11) 0.0249(10) -0.0008(9) 0.0037(8) -0.0012(9)
C(18) 0.0382(12) 0.0324(13) 0.0252(11) -0.0075(10) 0.0079(9) -0.0004(10)
C(19) 0.0296(11) 0.0375(13) 0.0333(11) -0.0068(10) 0.0116(9) -0.0089(10)
C(20) 0.0279(11) 0.0309(12) 0.0401(13) 0.0006(9) 0.0071(9) -0.0032(11)
C(21) 0.0283(11) 0.0270(12) 0.0290(11) 0.0024(9) 0.0059(9) 0.0016(9)

loop_
_atom_type_symbol
_atom_type_description
_atom_type_scat_dispersion_real
_atom_type_scat_dispersion_imag
_atom_type_scat_source
C C 0.003 0.002
;
International Tables for Crystallography
(1992, Vol. C, Tables 4.2.6.8 and 6.1.1.4)
;
H H 0.000 0.000
;
International Tables for Crystallography
(1992, Vol. C, Table 6.1.1.4)
;
N N 0.006 0.003
;
International Tables for Crystallography
(1992, Vol. C, Tables 4.2.6.8 and 6.1.1.4)
;
O O 0.011 0.006
;
International Tables for Crystallography
(1992, Vol. C, Tables 4.2.6.8 and 6.1.1.4)
;

loop_
_geom_angle_atom_site_label_1
_geom_angle_atom_site_label_2
_geom_angle_atom_site_label_3
_geom_angle
_geom_angle_publ_flag
_geom_angle_site_symmetry_1
_geom_angle_site_symmetry_2
_geom_angle_site_symmetry_3
O(1) C(13) N(2) 121.7(2) ? . . .
O(1) C(13) C(2) 120.9(2) ? . . .
N(1) C(1) C(2) 111.4(2) ? . . .
C(8) N(1) C(1) 119.7(2) ? . . .
C(10) N(1) C(1) 115.0(2) ? . . .
N(1) C(1) C(11) 112.8(2) ? . . .
N(1) C(8) C(7) 121.3(2) ? . . .
N(1) C(8) C(9) 119.7(2) ? . . .
C(10) N(1) C(8) 119.8(2) ? . . .
N(2) C(13) C(2) 117.4(2) ? . . .
C(14) N(2) C(13) 121.8(2) ? . . .
N(2) C(14) C(16) 112.6(2) ? . . .
N(2) C(14) C(15) 108.5(2) ? . . .
C(1) C(2) C(3) 121.8(2) ? . . .
C(1) C(2) C(13) 112.1(2) ? . . .
C(11) C(1) C(2) 109.6(2) ? . . .
C(13) C(2) C(3) 126.2(2) ? . . .
C(2) C(3) C(9) 118.6(2) ? . . .
C(2) C(3) C(12) 124.3(2) ? . . .
C(3) C(9) C(8) 119.1(2) ? . . .
C(12) C(3) C(9) 117.1(2) ? . . .
C(3) C(9) C(4) 121.9(2) ? . . .
C(9) C(4) C(5) 121.4(2) ? . . .
C(4) C(5) C(6) 119.2(3) ? . . .
C(4) C(9) C(8) 119.0(2) ? . . .
C(5) C(6) C(7) 121.1(2) ? . . .
C(6) C(7) C(8) 120.5(2) ? . . .
C(7) C(8) C(9) 118.9(2) ? . . .
C(16) C(14) C(15) 111.7(2) ? . . .
C(14) C(16) C(21) 121.2(2) ? . . .
C(14) C(16) C(17) 119.8(2) ? . . .
C(21) C(16) C(17) 119.0(2) ? . . .
C(16) C(17) C(18) 120.6(2) ? . . .
C(16) C(21) C(20) 120.6(2) ? . . .
C(17) C(18) C(19) 120.0(2) ? . . .
C(18) C(19) C(20) 120.0(2) ? . . .
C(19) C(20) C(21) 119.8(2) ? . . .
N(1) C(1) H(1) 108(1) ? . . .
N(1) C(10) H(6) 112(1) ? . . .
N(1) C(10) H(7) 110(1) ? . . .
N(1) C(10) H(8) 111(1) ? . . .
H(15) N(2) C(13) 119(1) ? . . .
H(15) N(2) C(14) 118(1) ? . . .
N(2) C(14) H(16) 106(1) ? . . .
H(1) C(1) C(2) 107(1) ? . . .
H(1) C(1) C(11) 106(1) ? . . .
C(1) C(11) H(9) 111(1) ? . . .
C(1) C(11) H(10) 112(1) ? . . .
C(1) C(11) H(11) 109(1) ? . . .
C(3) C(12) H(12) 114(1) ? . . .
C(3) C(12) H(13) 106(1) ? . . .
C(3) C(12) H(14) 111(1) ? . . .
H(2) C(4) C(5) 121(1) ? . . .
C(4) C(5) H(3) 118(1) ? . . .
H(2) C(4) C(9) 116(1) ? . . .
H(3) C(5) C(6) 122(1) ? . . .
C(5) C(6) H(4) 121(1) ? . . .
C(6) C(7) H(5) 121(1) ? . . .
H(4) C(6) C(7) 117(1) ? . . .
H(5) C(7) C(8) 118(1) ? . . .
H(7) C(10) H(6) 109(2) ? . . .
H(8) C(10) H(6) 106(2) ? . . .
H(8) C(10) H(7) 106(2) ? . . .
H(10) C(11) H(9) 107(2) ? . . .
H(11) C(11) H(9) 107(2) ? . . .
H(11) C(11) H(10) 108(2) ? . . .
H(13) C(12) H(12) 106(2) ? . . .
H(14) C(12) H(12) 108(2) ? . . .
H(14) C(12) H(13) 107(2) ? . . .
H(16) C(14) C(15) 108(1) ? . . .
C(14) C(15) H(17) 113(1) ? . . .
C(14) C(15) H(18) 108(1) ? . . .
C(14) C(15) H(19) 110(1) ? . . .
H(16) C(14) C(16) 108(1) ? . . .
H(18) C(15) H(17) 106(2) ? . . .
H(19) C(15) H(17) 106(2) ? . . .
H(19) C(15) H(18) 110(2) ? . . .
C(16) C(17) H(20) 119(1) ? . . .
C(16) C(21) H(24) 118(1) ? . . .
H(20) C(17) C(18) 120(1) ? . . .
C(17) C(18) H(21) 118(1) ? . . .
H(21) C(18) C(19) 121(1) ? . . .
C(18) C(19) H(22) 119(1) ? . . .
C(19) C(20) H(23) 121(1) ? . . .
H(22) C(19) C(20) 120(1) ? . . .
C(20) C(21) H(24) 121(1) ? . . .
H(23) C(20) C(21) 118(1) ? . . .

loop_
_geom_bond_atom_site_label_1
_geom_bond_atom_site_label_2
_geom_bond_distance
_geom_bond_publ_flag
_geom_bond_site_symmetry_1
_geom_bond_site_symmetry_2
O(1) C(13) 1.235(3) ? . .
N(1) C(1) 1.456(3) ? . .
N(1) C(8) 1.374(3) ? . .
N(1) C(10) 1.448(3) ? . .
N(2) C(13) 1.349(3) ? . .
N(2) C(14) 1.461(3) ? . .
C(1) C(2) 1.508(3) ? . .
C(1) C(11) 1.540(3) ? . .
C(2) C(3) 1.347(3) ? . .
C(2) C(13) 1.500(3) ? . .
C(3) C(9) 1.474(3) ? . .
C(3) C(12) 1.513(3) ? . .
C(4) C(5) 1.388(3) ? . .
C(4) C(9) 1.400(3) ? . .
C(5) C(6) 1.382(4) ? . .
C(6) C(7) 1.377(4) ? . .
C(7) C(8) 1.410(3) ? . .
C(8) C(9) 1.411(3) ? . .
C(14) C(15) 1.527(3) ? . .
C(14) C(16) 1.519(3) ? . .
C(16) C(17) 1.393(3) ? . .
C(16) C(21) 1.390(3) ? . .
C(17) C(18) 1.393(3) ? . .
C(18) C(19) 1.383(3) ? . .
C(19) C(20) 1.392(4) ? . .
C(20) C(21) 1.393(3) ? . .
N(2) H(15) 0.89(3) ? . .
C(1) H(1) 1.02(3) ? . .
C(4) H(2) 1.00(2) ? . .
C(5) H(3) 0.99(3) ? . .
C(6) H(4) 0.99(3) ? . .
C(7) H(5) 0.98(3) ? . .
C(10) H(6) 1.00(3) ? . .
C(10) H(7) 1.00(3) ? . .
C(10) H(8) 1.03(3) ? . .
C(11) H(9) 0.99(3) ? . .
C(11) H(10) 1.02(3) ? . .
C(11) H(11) 1.01(3) ? . .
C(12) H(12) 0.97(3) ? . .
C(12) H(13) 1.02(3) ? . .
C(12) H(14) 1.01(3) ? . .
C(14) H(16) 1.02(2) ? . .
C(15) H(17) 0.98(3) ? . .
C(15) H(18) 1.02(3) ? . .
C(15) H(19) 1.02(3) ? . .
C(17) H(20) 0.99(2) ? . .
C(18) H(21) 0.99(3) ? . .
C(19) H(22) 0.98(3) ? . .
C(20) H(23) 1.05(3) ? . .
C(21) H(24) 1.02(3) ? . .

loop_
_geom_contact_atom_site_label_1
_geom_contact_atom_site_label_2
_geom_contact_distance
_geom_contact_publ_flag
_geom_contact_site_symmetry_1
_geom_contact_site_symmetry_2
O(1) N(2) 3.075(2) ? . 54501
O(1) N(2) 2.259(2) ? . .
O(1) C(1) 2.890(2) ? . .
O(1) C(2) 2.383(2) ? . .
O(1) C(3) 3.534(3) ? . .
O(1) C(12) 3.470(3) ? . 54501
O(1) C(14) 2.777(3) ? . .
O(1) C(15) 3.502(3) ? . 54501
O(1) C(16) 3.362(3) ? . .
N(1) C(2) 2.448(2) ? . .
N(1) C(3) 2.810(3) ? . .
N(1) C(4) 3.351(3) ? . 54501
N(1) C(7) 2.427(3) ? . .
N(1) C(9) 2.408(3) ? . .
N(1) C(11) 2.496(3) ? . .
N(2) O(1) 3.075(2) ? . 56501
N(2) C(1) 3.583(3) ? . .
N(2) C(2) 2.436(3) ? . .
N(2) C(3) 3.057(3) ? . .
N(2) C(12) 3.072(3) ? . .
N(2) C(15) 2.425(3) ? . .
N(2) C(16) 2.479(3) ? . .
N(2) C(21) 2.986(3) ? . .
C(1) C(3) 2.495(3) ? . .
C(1) C(8) 2.447(3) ? . .
C(1) C(9) 2.848(3) ? . .
C(1) C(10) 2.449(3) ? . .
C(1) C(13) 2.495(3) ? . .
C(2) C(8) 2.816(3) ? . .
C(2) C(9) 2.426(3) ? . .
C(2) C(11) 2.491(3) ? . .
C(2) C(12) 2.530(3) ? . .
C(3) C(4) 2.512(3) ? . .
C(3) C(8) 2.487(3) ? . .
C(3) C(11) 3.386(3) ? . .
C(3) C(13) 2.539(3) ? . .
C(4) N(1) 3.351(3) ? . 56501
C(4) C(6) 2.389(3) ? . .
C(4) C(7) 2.769(3) ? . .
C(4) C(8) 2.421(3) ? . .
C(4) C(10) 3.515(4) ? . 56501
C(4) C(12) 2.913(3) ? . .
C(5) C(7) 2.402(4) ? . .
C(5) C(8) 2.806(4) ? . .
C(5) C(9) 2.431(3) ? . .
C(6) C(8) 2.420(4) ? . .
C(6) C(9) 2.791(3) ? . .
C(7) C(9) 2.428(3) ? . .
C(7) C(10) 2.829(4) ? . .
C(8) C(10) 2.441(4) ? . .
C(8) C(11) 3.275(3) ? . .
C(9) C(10) 3.578(3) ? . 56501
C(9) C(12) 2.548(3) ? . .
C(10) C(4) 3.515(4) ? . 54501
C(10) C(9) 3.578(3) ? . 54501
C(10) C(11) 3.063(4) ? . .
C(11) C(13) 3.157(3) ? . .
C(12) O(1) 3.470(3) ? . 56501
C(12) C(13) 3.084(3) ? . .
C(13) C(14) 2.456(3) ? . .
C(13) C(16) 3.265(3) ? . .
C(14) C(17) 2.520(3) ? . .
C(14) C(21) 2.536(3) ? . .
C(15) O(1) 3.502(3) ? . 56501
C(15) C(16) 2.521(3) ? . .
C(15) C(17) 3.460(3) ? . .
C(15) C(21) 3.227(3) ? . .
C(16) C(18) 2.420(3) ? . .
C(16) C(19) 2.793(3) ? . .
C(16) C(20) 2.418(3) ? . .
C(17) C(19) 2.403(3) ? . .
C(17) C(20) 2.775(3) ? . .
C(17) C(21) 3.572(3) ? . 54501
C(17) C(21) 2.397(3) ? . .
C(18) C(20) 3.573(4) ? . 54501
C(18) C(20) 2.403(3) ? . .
C(18) C(21) 2.776(3) ? . .
C(19) C(21) 2.410(3) ? . .
C(20) C(18) 3.573(4) ? . 56501
C(21) C(17) 3.572(3) ? . 56501
O(1) H(1) 2.45(2) ? . .
O(1) H(9) 3.32(3) ? . .
O(1) H(12) 3.39(3) ? . 54501
O(1) H(13) 2.76(3) ? . 54501
O(1) H(15) 2.21(3) ? . 54501
O(1) H(15) 3.04(3) ? . .
O(1) H(16) 2.46(2) ? . .
O(1) H(18) 2.69(2) ? . 54501
O(1) H(24) 3.01(3) ? . 54501
N(1) H(1) 2.03(2) ? . .
N(1) H(2) 3.33(2) ? . 54501
N(1) H(5) 2.61(3) ? . .
N(1) H(6) 2.05(3) ? . .
N(1) H(7) 2.03(3) ? . .
N(1) H(8) 2.06(3) ? . .
N(1) H(9) 3.35(3) ? . .
N(1) H(10) 2.75(3) ? . .
N(1) H(11) 2.72(3) ? . .
N(2) H(9) 3.36(3) ? . .
N(2) H(12) 2.51(3) ? . .
N(2) H(13) 3.32(3) ? . .
N(2) H(16) 2.01(2) ? . .
N(2) H(17) 2.69(3) ? . .
N(2) H(18) 2.59(3) ? . .
N(2) H(19) 3.32(2) ? . .
N(2) H(24) 2.74(3) ? . .
C(1) H(6) 3.28(3) ? . .
C(1) H(7) 2.51(3) ? . .
C(1) H(8) 2.91(3) ? . .
C(1) H(9) 2.11(3) ? . .
C(1) H(10) 2.14(3) ? . .
C(1) H(11) 2.10(3) ? . .
C(1) H(13) 3.52(3) ? . 54501
C(2) H(1) 2.06(3) ? . .
C(2) H(9) 2.68(3) ? . .
C(2) H(10) 3.39(3) ? . .
C(2) H(11) 2.72(3) ? . .
C(2) H(12) 2.69(3) ? . .
C(2) H(13) 3.15(3) ? . 54501
C(2) H(13) 3.07(3) ? . .
C(2) H(14) 3.25(3) ? . .
C(2) H(15) 2.54(2) ? . .
C(3) H(1) 3.24(3) ? . .
C(3) H(1) 3.49(3) ? . 56501
C(3) H(2) 2.66(3) ? . .
C(3) H(3) 3.32(3) ? . 64602
C(3) H(11) 3.24(3) ? . .
C(3) H(12) 2.11(3) ? . .
C(3) H(13) 2.05(3) ? . .
C(3) H(14) 2.11(3) ? . .
C(3) H(15) 2.85(2) ? . .
C(4) H(2) 3.41(3) ? . 64602
C(4) H(3) 2.05(3) ? . .
C(4) H(3) 3.00(3) ? . 64602
C(4) H(4) 3.30(3) ? . .
C(4) H(6) 3.07(3) ? . 56501
C(4) H(13) 2.94(3) ? . .
C(4) H(14) 2.74(2) ? . .
C(5) H(2) 2.09(2) ? . .
C(5) H(2) 3.11(3) ? . 64602
C(5) H(4) 2.08(3) ? . .
C(5) H(5) 3.29(3) ? . .
C(5) H(5) 3.59(3) ? . 56501
C(5) H(6) 2.86(3) ? . 56501
C(5) H(14) 3.25(3) ? . 65602
C(6) H(2) 3.30(2) ? . .
C(6) H(2) 3.36(2) ? . 64602
C(6) H(3) 2.08(3) ? . .
C(6) H(5) 2.06(3) ? . .
C(6) H(6) 2.85(3) ? . 56501
C(6) H(14) 3.53(3) ? . 64602
C(6) H(19) 3.46(3) ? . 55401
C(7) H(3) 3.42(3) ? . 54501
C(7) H(3) 3.30(3) ? . .
C(7) H(4) 2.03(3) ? . .
C(7) H(6) 2.70(3) ? . .
C(7) H(6) 3.06(3) ? . 56501
C(7) H(8) 2.91(3) ? . .
C(7) H(21) 3.44(2) ? . 55401
C(8) H(1) 3.25(3) ? . .
C(8) H(2) 3.54(3) ? . 54501
C(8) H(2) 3.31(3) ? . .
C(8) H(4) 3.30(3) ? . .
C(8) H(5) 2.06(3) ? . .
C(8) H(6) 2.70(3) ? . .
C(8) H(6) 3.27(3) ? . 56501
C(8) H(7) 3.27(3) ? . .
C(8) H(7) 3.33(3) ? . 56501
C(8) H(8) 2.77(3) ? . .
C(8) H(11) 3.07(3) ? . .
C(9) H(2) 2.05(3) ? . .
C(9) H(3) 3.31(3) ? . .
C(9) H(3) 3.16(3) ? . 64602
C(9) H(5) 3.31(3) ? . .
C(9) H(6) 3.29(3) ? . 56501
C(9) H(7) 3.33(3) ? . 56501
C(9) H(11) 3.32(3) ? . .
C(9) H(12) 3.39(3) ? . .
C(9) H(13) 2.84(3) ? . .
C(9) H(14) 2.72(2) ? . .
C(10) H(1) 2.61(2) ? . .
C(10) H(5) 2.47(3) ? . .
C(10) H(8) 3.23(3) ? . 54602
C(10) H(10) 2.80(3) ? . .
C(10) H(10) 3.19(2) ? . 54602
C(10) H(11) 3.29(3) ? . 54501
C(10) H(11) 3.42(3) ? . .
C(10) H(11) 3.52(3) ? . 54602
C(11) H(1) 2.07(3) ? . .
C(11) H(6) 3.59(3) ? . 55602
C(11) H(7) 3.09(3) ? . .
C(11) H(7) 3.30(3) ? . 56501
C(11) H(8) 3.02(3) ? . .
C(11) H(8) 3.26(3) ? . 55602
C(12) H(2) 2.51(2) ? . .
C(12) H(3) 3.13(3) ? . 64602
C(12) H(15) 2.72(3) ? . .
C(13) H(1) 2.53(2) ? . .
C(13) H(9) 2.86(3) ? . .
C(13) H(11) 3.60(3) ? . .
C(13) H(12) 2.74(3) ? . .
C(13) H(13) 3.18(3) ? . 54501
C(13) H(15) 3.41(3) ? . 54501
C(13) H(15) 1.95(3) ? . .
C(13) H(16) 2.54(2) ? . .
C(14) H(12) 3.52(3) ? . .
C(14) H(15) 2.05(2) ? . .
C(14) H(17) 2.12(3) ? . .
C(14) H(18) 3.25(3) ? . 54501
C(14) H(18) 2.09(3) ? . .
C(14) H(19) 2.12(2) ? . .
C(14) H(20) 2.67(3) ? . .
C(14) H(24) 2.69(3) ? . .
C(15) H(4) 3.52(3) ? . 55601
C(15) H(15) 2.54(2) ? . .
C(15) H(16) 2.09(2) ? . .
C(15) H(16) 3.27(2) ? . 56501
C(15) H(20) 3.54(3) ? . .
C(15) H(20) 3.18(3) ? . 56501
C(15) H(24) 3.17(2) ? . .
C(16) H(4) 3.25(3) ? . 55601
C(16) H(15) 2.96(3) ? . .
C(16) H(16) 2.08(2) ? . .
C(16) H(17) 3.39(3) ? . .
C(16) H(18) 3.59(3) ? . 54501
C(16) H(18) 2.78(3) ? . .
C(16) H(19) 2.70(2) ? . .
C(16) H(20) 2.06(2) ? . .
C(16) H(21) 3.30(3) ? . .
C(16) H(23) 3.36(3) ? . .
C(16) H(24) 2.07(3) ? . .
C(17) H(4) 3.01(3) ? . 55601
C(17) H(5) 3.34(3) ? . 55601
C(17) H(16) 2.56(2) ? . .
C(17) H(18) 3.15(3) ? . 54501
C(17) H(19) 3.30(3) ? . .
C(17) H(21) 2.06(3) ? . .
C(17) H(22) 3.29(3) ? . .
C(17) H(24) 3.19(3) ? . 54501
C(17) H(24) 3.31(3) ? . .
C(18) H(4) 3.26(3) ? . 55601
C(18) H(5) 2.81(3) ? . 55601
C(18) H(20) 2.07(2) ? . .
C(18) H(22) 2.06(3) ? . .
C(18) H(23) 3.26(3) ? . 54501
C(18) H(23) 3.36(3) ? . .
C(18) H(24) 3.56(3) ? . 54501
C(19) H(5) 3.49(3) ? . 55601
C(19) H(20) 3.30(2) ? . .
C(19) H(21) 2.07(3) ? . .
C(19) H(23) 2.13(3) ? . .
C(19) H(24) 3.34(3) ? . .
C(20) H(21) 3.30(3) ? . .
C(20) H(21) 3.20(3) ? . 56501
C(20) H(22) 2.07(3) ? . .
C(20) H(24) 2.11(3) ? . .
C(21) H(15) 3.12(3) ? . .
C(21) H(16) 3.34(2) ? . .
C(21) H(18) 3.02(3) ? . .
C(21) H(19) 3.50(2) ? . .
C(21) H(20) 3.29(2) ? . .
C(21) H(20) 3.40(2) ? . 56501
C(21) H(21) 3.55(3) ? . 56501
C(21) H(22) 3.30(3) ? . .
C(21) H(23) 2.11(3) ? . .
H(1) C(3) 3.49(3) ? . 54501
H(2) N(1) 3.33(2) ? . 56501
H(2) C(4) 3.41(3) ? . 65602
H(2) C(5) 3.11(3) ? . 65602
H(2) C(6) 3.36(2) ? . 65602
H(2) C(8) 3.54(3) ? . 56501
H(3) C(3) 3.32(3) ? . 65602
H(3) C(4) 3.00(3) ? . 65602
H(3) C(7) 3.42(3) ? . 56501
H(3) C(9) 3.16(3) ? . 65602
H(3) C(12) 3.13(3) ? . 65602
H(4) C(15) 3.52(3) ? . 55401
H(4) C(16) 3.25(3) ? . 55401
H(4) C(17) 3.01(3) ? . 55401
H(4) C(18) 3.26(3) ? . 55401
H(5) C(5) 3.59(3) ? . 54501
H(5) C(17) 3.34(3) ? . 55401
H(5) C(18) 2.81(3) ? . 55401
H(5) C(19) 3.49(3) ? . 55401
H(6) C(4) 3.07(3) ? . 54501
H(6) C(5) 2.86(3) ? . 54501
H(6) C(6) 2.85(3) ? . 54501
H(6) C(7) 3.06(3) ? . 54501
H(6) C(8) 3.27(3) ? . 54501
H(6) C(9) 3.29(3) ? . 54501
H(6) C(11) 3.59(3) ? . 54602
H(7) C(8) 3.33(3) ? . 54501
H(7) C(9) 3.33(3) ? . 54501
H(7) C(11) 3.30(3) ? . 54501
H(8) C(10) 3.23(3) ? . 55602
H(8) C(11) 3.26(3) ? . 54602
H(10) C(10) 3.19(2) ? . 55602
H(11) C(10) 3.29(3) ? . 56501
H(11) C(10) 3.52(3) ? . 55602
H(12) O(1) 3.39(3) ? . 56501
H(13) O(1) 2.76(3) ? . 56501
H(13) C(1) 3.52(3) ? . 56501
H(13) C(2) 3.15(3) ? . 56501
H(13) C(13) 3.18(3) ? . 56501
H(14) C(5) 3.25(3) ? . 64602
H(14) C(6) 3.53(3) ? . 65602
H(15) O(1) 2.21(3) ? . 56501
H(15) C(13) 3.41(3) ? . 56501
H(16) C(15) 3.27(2) ? . 54501
H(18) O(1) 2.69(2) ? . 56501
H(18) C(14) 3.25(3) ? . 56501
H(18) C(16) 3.59(3) ? . 56501
H(18) C(17) 3.15(3) ? . 56501
H(19) C(6) 3.46(3) ? . 55601
H(20) C(15) 3.18(3) ? . 54501
H(20) C(21) 3.40(2) ? . 54501
H(21) C(7) 3.44(2) ? . 55601
H(21) C(20) 3.20(3) ? . 54501
H(21) C(21) 3.55(3) ? . 54501
H(23) C(18) 3.26(3) ? . 56501
H(24) O(1) 3.01(3) ? . 56501
H(24) C(17) 3.19(3) ? . 56501
H(24) C(18) 3.56(3) ? . 56501

loop_
_geom_torsion_atom_site_label_1
_geom_torsion_atom_site_label_2
_geom_torsion_atom_site_label_3
_geom_torsion_atom_site_label_4
_geom_torsion
_geom_torsion_publ_flag
_geom_torsion_site_symmetry_1
_geom_torsion_site_symmetry_2
_geom_torsion_site_symmetry_3
_geom_torsion_site_symmetry_4
C(8) N(1) C(1) C(2) -36.9(3) ? . . . .
C(8) N(1) C(1) C(11) 86.9(2) ? . . . .
C(10) N(1) C(1) C(2) 169.4(2) ? . . . .
C(10) N(1) C(1) C(11) -66.9(2) ? . . . .
C(1) N(1) C(8) C(7) -158.0(2) ? . . . .
C(1) N(1) C(8) C(9) 25.5(3) ? . . . .
C(10) N(1) C(8) C(7) -5.5(3) ? . . . .
C(10) N(1) C(8) C(9) 178.0(2) ? . . . .
C(14) N(2) C(13) O(1) 3.6(3) ? . . . .
C(14) N(2) C(13) C(2) -177.8(2) ? . . . .
C(13) N(2) C(14) C(15) 149.6(2) ? . . . .
C(13) N(2) C(14) C(16) -86.2(2) ? . . . .
N(1) C(1) C(2) C(3) 25.5(3) ? . . . .
N(1) C(1) C(2) C(13) -155.6(2) ? . . . .
C(11) C(1) C(2) C(3) -100.0(2) ? . . . .
C(11) C(1) C(2) C(13) 78.9(2) ? . . . .
C(1) C(2) C(3) C(9) -2.8(3) ? . . . .
C(1) C(2) C(3) C(12) 178.2(2) ? . . . .
C(13) C(2) C(3) C(9) 178.4(2) ? . . . .
C(13) C(2) C(3) C(12) -0.6(3) ? . . . .
C(1) C(2) C(13) O(1) 47.0(3) ? . . . .
C(1) C(2) C(13) N(2) -131.7(2) ? . . . .
C(3) C(2) C(13) O(1) -134.1(2) ? . . . .
C(3) C(2) C(13) N(2) 47.2(3) ? . . . .
C(2) C(3) C(9) C(4) 171.7(2) ? . . . .
C(2) C(3) C(9) C(8) -11.2(3) ? . . . .
C(12) C(3) C(9) C(4) -9.2(3) ? . . . .
C(12) C(3) C(9) C(8) 167.9(2) ? . . . .
C(9) C(4) C(5) C(6) 0.1(3) ? . . . .
C(5) C(4) C(9) C(3) 176.6(2) ? . . . .
C(5) C(4) C(9) C(8) -0.6(4) ? . . . .
C(4) C(5) C(6) C(7) 0.3(5) ? . . . .
C(5) C(6) C(7) C(8) -0.2(4) ? . . . .
C(6) C(7) C(8) N(1) -176.8(2) ? . . . .
C(6) C(7) C(8) C(9) -0.3(4) ? . . . .
N(1) C(8) C(9) C(3) 0.0(3) ? . . . .
N(1) C(8) C(9) C(4) 177.2(2) ? . . . .
C(7) C(8) C(9) C(3) -176.6(2) ? . . . .
C(7) C(8) C(9) C(4) 0.6(3) ? . . . .
N(2) C(14) C(16) C(17) 134.3(2) ? . . . .
N(2) C(14) C(16) C(21) -47.6(3) ? . . . .
C(15) C(14) C(16) C(17) -103.3(2) ? . . . .
C(15) C(14) C(16) C(21) 74.8(2) ? . . . .
C(14) C(16) C(17) C(18) 178.1(2) ? . . . .
C(21) C(16) C(17) C(18) -0.1(2) ? . . . .
C(14) C(16) C(21) C(20) -178.3(2) ? . . . .
C(17) C(16) C(21) C(20) -0.1(3) ? . . . .
C(16) C(17) C(18) C(19) 0.3(3) ? . . . .
C(17) C(18) C(19) C(20) -0.4(4) ? . . . .
C(18) C(19) C(20) C(21) 0.2(4) ? . . . .
C(19) C(20) C(21) C(16) 0.0(3) ? . . . .

loop_
_cod_related_entry_id
_cod_related_entry_database
_cod_related_entry_code
1 ChemSpider 21195940
